data_7115706
loop_
_publ_author_name
'Sascha Wiechmann'
'Tyll Freese'
'Martin H. H. Drafz'
'Eike G. Hubner'
'Jan C. Namyslo'
'Martin Nieger'
'Andreas Schmidt'

_publ_section_title
;
 Sydnone anions and abnormal N-heterocyclic carbenes of O-ethylsydnones.
 Characterizations, calculations and catalyses
;
_journal_name_full Chem.Commun.
_journal_page_first 11822
_journal_paper_doi 10.1039/C4cc05461J
_journal_volume 50
_journal_year 2014
_chemical_formula_moiety 'C44 H35 Br N2 O2 P2 Pd'
_chemical_formula_sum 'C44 H35 Br N2 O2 P2 Pd'
_chemical_formula_weight 871.99
_chemical_name_systematic
; 
 ? 
;
_space_group_IT_number 14
_symmetry_cell_setting monoclinic
_symmetry_space_group_name_Hall '-P 2ybc'
_symmetry_space_group_name_H-M 'P 1 21/c 1'
_atom_sites_solution_hydrogens geom
_atom_sites_solution_primary heavy
_atom_sites_solution_secondary difmap
_audit_creation_method SHELXL-97
_cell_angle_alpha 90.00
_cell_angle_beta 100.544(7)
_cell_angle_gamma 90.00
_cell_formula_units_Z 4
_cell_length_a 11.8099(9)
_cell_length_b 17.9947(14)
_cell_length_c 17.1796(7)
_cell_measurement_reflns_used 320
_cell_measurement_temperature 123(2)
_cell_measurement_theta_max 25
_cell_measurement_theta_min 1
_cell_volume 3589.3(4)
_computing_cell_refinement 'EVALCCD (Duisenberg et al., 2003)'
_computing_data_collection 'Collect (Nonius, 1998)'
_computing_data_reduction 'EVALCCD (Duisenberg et al., 2003)'
_computing_molecular_graphics 'SHELXTL-Plus (Sheldrick, 2008)'
_computing_publication_material 'SHELXL-97 (Sheldrick, 1997)'
_computing_structure_refinement 'SHELXL-97 (Sheldrick, 1997)'
_computing_structure_solution 'SHELXS-97 (Sheldrick, 1990)'
_diffrn_ambient_temperature 123(2)
_diffrn_measured_fraction_theta_full 0.997
_diffrn_measured_fraction_theta_max 0.997
_diffrn_measurement_device_type 'Bruker-Nonius KappaCCD'
_diffrn_measurement_method 'rotation in phi and omega, 2 deg.'
_diffrn_radiation_monochromator graphite
_diffrn_radiation_source 'fine-focus sealed tube'
_diffrn_radiation_type MoK\a
_diffrn_radiation_wavelength 0.71073
_diffrn_reflns_av_R_equivalents 0.0240
_diffrn_reflns_av_sigmaI/netI 0.0143
_diffrn_reflns_limit_h_max 15
_diffrn_reflns_limit_h_min -15
_diffrn_reflns_limit_k_max 23
_diffrn_reflns_limit_k_min -23
_diffrn_reflns_limit_l_max 22
_diffrn_reflns_limit_l_min -22
_diffrn_reflns_number 69335
_diffrn_reflns_theta_full 27.48
_diffrn_reflns_theta_max 27.48
_diffrn_reflns_theta_min 2.94
_exptl_absorpt_coefficient_mu 1.762
_exptl_absorpt_correction_T_max 0.6942
_exptl_absorpt_correction_T_min 0.6338
_exptl_absorpt_correction_type multi-scan
_exptl_absorpt_process_details 'SADABS (Sheldrick, 2008)'
_exptl_crystal_colour yellow
_exptl_crystal_density_diffrn 1.614
_exptl_crystal_density_meas ?
_exptl_crystal_description blocks
_exptl_crystal_F_000 1760
_exptl_crystal_size_max 0.35
_exptl_crystal_size_mid 0.30
_exptl_crystal_size_min 0.20
_refine_diff_density_max 0.430
_refine_diff_density_min -0.429
_refine_diff_density_rms 0.066
_refine_ls_extinction_method none
_refine_ls_goodness_of_fit_ref 1.145
_refine_ls_hydrogen_treatment constr
_refine_ls_matrix_type full
_refine_ls_number_parameters 469
_refine_ls_number_reflns 8212
_refine_ls_number_restraints 0
_refine_ls_restrained_S_all 1.145
_refine_ls_R_factor_all 0.0299
_refine_ls_R_factor_gt 0.0227
_refine_ls_shift/su_max 0.003
_refine_ls_shift/su_mean 0.000
_refine_ls_structure_factor_coef Fsqd
_refine_ls_weighting_details 'calc w=1/[\s^2^(Fo^2^)+(0.0112P)^2^+4.4724P] where P=(Fo^2^+2Fc^2^)/3'
_refine_ls_weighting_scheme calc
_refine_ls_wR_factor_gt 0.0476
_refine_ls_wR_factor_ref 0.0507
_reflns_number_gt 7323
_reflns_number_total 8212
_reflns_threshold_expression >2sigma(I)
_cod_data_source_file c4cc05461j2.cif
_cod_data_source_block schm52
_cod_depositor_comments
;
The following automatic conversions were performed:

'_exptl_crystal_density_meas' value 'none' was changed to '?' - the
value is perceived as not measured.

Automatic conversion script
Id: cif_fix_values 3008 2015-01-20 13:52:24Z robertas 
;
_cod_original_sg_symbol_H-M 'P 21/c'
_cod_database_code 7115706

loop_
_symmetry_equiv_pos_as_xyz
'x, y, z'
'-x, y+1/2, -z+1/2'
'-x, -y, -z'
'x, -y-1/2, z-1/2'

loop_
_atom_site_label
_atom_site_type_symbol
_atom_site_fract_x
_atom_site_fract_y
_atom_site_fract_z
_atom_site_U_iso_or_equiv
_atom_site_adp_type
_atom_site_occupancy
_atom_site_symmetry_multiplicity
_atom_site_calc_flag
_atom_site_refinement_flags
Br1 Br 0.305494(17) 0.411083(10) 0.619966(12) 0.02015(5) Uani 1 1 d .
Pd1 Pd 0.280505(11) 0.274341(7) 0.615665(8) 0.01042(4) Uani 1 1 d .
O1 O 0.25105(13) 0.04379(8) 0.57343(9) 0.0256(3) Uani 1 1 d .
N2 N 0.25328(16) 0.04409(10) 0.65431(11) 0.0257(4) Uani 1 1 d .
N3 N 0.26133(14) 0.11584(9) 0.67157(10) 0.0169(3) Uani 1 1 d .
C4 C 0.26475(15) 0.16373(10) 0.61159(11) 0.0132(3) Uani 1 1 d .
C5 C 0.25776(16) 0.11646(11) 0.54461(12) 0.0182(4) Uani 1 1 d .
O5 O 0.25875(13) 0.12639(9) 0.47434(8) 0.0246(3) Uani 1 1 d .
C6 C 0.27297(17) 0.13438(11) 0.75440(12) 0.0199(4) Uani 1 1 d .
C7 C 0.19858(18) 0.18508(12) 0.77792(12) 0.0234(4) Uani 1 1 d .
H7 H 0.1364 0.2047 0.7406 0.028 Uiso 1 1 calc R
C8 C 0.2152(2) 0.20728(15) 0.85676(13) 0.0325(5) Uani 1 1 d .
H8 H 0.1653 0.2430 0.8733 0.039 Uiso 1 1 calc R
C9 C 0.3040(2) 0.17741(17) 0.91078(13) 0.0386(6) Uani 1 1 d .
H9 H 0.3163 0.1933 0.9644 0.046 Uiso 1 1 calc R
C10 C 0.3751(2) 0.12461(16) 0.88739(14) 0.0380(6) Uani 1 1 d .
H10 H 0.4347 0.1032 0.9254 0.046 Uiso 1 1 calc R
C11 C 0.36079(19) 0.10216(13) 0.80836(14) 0.0294(5) Uani 1 1 d .
H11 H 0.4099 0.0658 0.7921 0.035 Uiso 1 1 calc R
P1 P 0.48194(4) 0.26612(3) 0.65362(3) 0.01131(9) Uani 1 1 d .
C12 C 0.56527(16) 0.31294(10) 0.58782(10) 0.0143(4) Uani 1 1 d .
C13 C 0.61229(17) 0.27337(11) 0.53177(11) 0.0183(4) Uani 1 1 d .
H13 H 0.6046 0.2208 0.5292 0.022 Uiso 1 1 calc R
C14 C 0.67033(18) 0.30974(12) 0.47961(12) 0.0220(4) Uani 1 1 d .
H14 H 0.7006 0.2821 0.4410 0.026 Uiso 1 1 calc R
C15 C 0.68422(17) 0.38620(12) 0.48369(12) 0.0213(4) Uani 1 1 d .
H15 H 0.7247 0.4110 0.4484 0.026 Uiso 1 1 calc R
C16 C 0.63874(17) 0.42621(11) 0.53959(12) 0.0208(4) Uani 1 1 d .
H16 H 0.6482 0.4786 0.5425 0.025 Uiso 1 1 calc R
C17 C 0.57952(16) 0.39035(11) 0.59143(11) 0.0174(4) Uani 1 1 d .
H17 H 0.5485 0.4183 0.6295 0.021 Uiso 1 1 calc R
C18 C 0.52967(16) 0.30977(10) 0.74931(10) 0.0134(3) Uani 1 1 d .
C19 C 0.45310(17) 0.31583(10) 0.80168(11) 0.0162(4) Uani 1 1 d .
H19 H 0.3764 0.2981 0.7867 0.019 Uiso 1 1 calc R
C20 C 0.48839(18) 0.34772(11) 0.87596(11) 0.0199(4) Uani 1 1 d .
H20 H 0.4359 0.3518 0.9116 0.024 Uiso 1 1 calc R
C21 C 0.60005(19) 0.37343(11) 0.89774(11) 0.0208(4) Uani 1 1 d .
H21 H 0.6237 0.3963 0.9479 0.025 Uiso 1 1 calc R
C22 C 0.67767(18) 0.36605(11) 0.84662(12) 0.0208(4) Uani 1 1 d .
H22 H 0.7547 0.3830 0.8622 0.025 Uiso 1 1 calc R
C23 C 0.64293(17) 0.33387(11) 0.77257(11) 0.0184(4) Uani 1 1 d .
H23 H 0.6964 0.3283 0.7378 0.022 Uiso 1 1 calc R
C24 C 0.54093(15) 0.17225(10) 0.66792(11) 0.0136(3) Uani 1 1 d .
C25 C 0.52021(16) 0.12050(10) 0.60590(11) 0.0155(4) Uani 1 1 d .
H25 H 0.4793 0.1354 0.5555 0.019 Uiso 1 1 calc R
C26 C 0.55849(17) 0.04806(11) 0.61719(12) 0.0192(4) Uani 1 1 d .
H26 H 0.5449 0.0138 0.5744 0.023 Uiso 1 1 calc R
C27 C 0.61695(17) 0.02502(11) 0.69108(12) 0.0205(4) Uani 1 1 d .
H27 H 0.6427 -0.0249 0.6990 0.025 Uiso 1 1 calc R
C28 C 0.63714(17) 0.07525(11) 0.75277(12) 0.0192(4) Uani 1 1 d .
H28 H 0.6769 0.0597 0.8033 0.023 Uiso 1 1 calc R
C29 C 0.59984(16) 0.14856(11) 0.74175(11) 0.0160(4) Uani 1 1 d .
H29 H 0.6145 0.1826 0.7847 0.019 Uiso 1 1 calc R
P2 P 0.07863(4) 0.28859(3) 0.58723(3) 0.01219(9) Uani 1 1 d .
C30 C 0.03123(16) 0.34658(10) 0.66239(11) 0.0150(4) Uani 1 1 d .
C31 C -0.08020(17) 0.37588(11) 0.65036(12) 0.0187(4) Uani 1 1 d .
H31 H -0.1322 0.3660 0.6024 0.022 Uiso 1 1 calc R
C32 C -0.11498(18) 0.41955(11) 0.70852(13) 0.0227(4) Uani 1 1 d .
H32 H -0.1904 0.4401 0.6997 0.027 Uiso 1 1 calc R
C33 C -0.04037(19) 0.43331(12) 0.77926(13) 0.0250(4) Uani 1 1 d .
H33 H -0.0647 0.4631 0.8188 0.030 Uiso 1 1 calc R
C34 C 0.06928(19) 0.40364(12) 0.79221(12) 0.0250(4) Uani 1 1 d .
H34 H 0.1200 0.4123 0.8410 0.030 Uiso 1 1 calc R
C35 C 0.10537(17) 0.36105(11) 0.73370(11) 0.0189(4) Uani 1 1 d .
H35 H 0.1814 0.3416 0.7425 0.023 Uiso 1 1 calc R
C36 C -0.00819(15) 0.20449(10) 0.58453(11) 0.0135(3) Uani 1 1 d .
C37 C 0.00010(16) 0.15028(11) 0.52732(11) 0.0174(4) Uani 1 1 d .
H37 H 0.0537 0.1565 0.4928 0.021 Uiso 1 1 calc R
C38 C -0.06925(17) 0.08758(11) 0.52071(12) 0.0200(4) Uani 1 1 d .
H38 H -0.0642 0.0518 0.4809 0.024 Uiso 1 1 calc R
C39 C -0.14581(18) 0.07689(11) 0.57189(12) 0.0217(4) Uani 1 1 d .
H39 H -0.1927 0.0337 0.5675 0.026 Uiso 1 1 calc R
C40 C -0.15366(18) 0.12964(11) 0.62954(12) 0.0217(4) Uani 1 1 d .
H40 H -0.2058 0.1223 0.6649 0.026 Uiso 1 1 calc R
C41 C -0.08551(17) 0.19324(11) 0.63580(11) 0.0180(4) Uani 1 1 d .
H41 H -0.0917 0.2292 0.6753 0.022 Uiso 1 1 calc R
C42 C 0.01985(17) 0.33321(11) 0.49255(11) 0.0170(4) Uani 1 1 d .
C43 C -0.05423(18) 0.29798(12) 0.43166(12) 0.0222(4) Uani 1 1 d .
H43 H -0.0787 0.2486 0.4389 0.027 Uiso 1 1 calc R
C44 C -0.09312(19) 0.33402(13) 0.36014(12) 0.0271(5) Uani 1 1 d .
H44 H -0.1434 0.3090 0.3190 0.032 Uiso 1 1 calc R
C45 C -0.0594(2) 0.40528(14) 0.34870(14) 0.0329(5) Uani 1 1 d .
H45 H -0.0853 0.4298 0.2997 0.039 Uiso 1 1 calc R
C46 C 0.0123(3) 0.44092(16) 0.40899(17) 0.0544(9) Uani 1 1 d .
H46 H 0.0353 0.4906 0.4017 0.065 Uiso 1 1 calc R
C47 C 0.0517(3) 0.40546(14) 0.48041(16) 0.0438(7) Uani 1 1 d .
H47 H 0.1013 0.4312 0.5215 0.053 Uiso 1 1 calc R

loop_
_atom_site_aniso_label
_atom_site_aniso_U_11
_atom_site_aniso_U_22
_atom_site_aniso_U_33
_atom_site_aniso_U_23
_atom_site_aniso_U_13
_atom_site_aniso_U_12
Br1 0.02062(10) 0.01120(9) 0.02902(11) -0.00181(7) 0.00553(8) -0.00117(7)
Pd1 0.01155(6) 0.00990(6) 0.00973(6) -0.00024(5) 0.00173(5) -0.00078(5)
O1 0.0244(8) 0.0142(7) 0.0385(9) -0.0073(6) 0.0069(7) -0.0042(6)
N2 0.0273(10) 0.0146(8) 0.0360(10) 0.0025(7) 0.0075(8) -0.0017(7)
N3 0.0143(8) 0.0136(8) 0.0229(8) 0.0027(6) 0.0036(6) -0.0028(6)
C4 0.0101(8) 0.0135(8) 0.0158(9) 0.0014(7) 0.0016(7) -0.0011(7)
C5 0.0123(9) 0.0161(9) 0.0253(10) -0.0052(8) 0.0011(7) -0.0006(7)
O5 0.0225(8) 0.0316(8) 0.0196(7) -0.0099(6) 0.0037(6) -0.0017(6)
C6 0.0184(10) 0.0229(10) 0.0179(9) 0.0083(8) 0.0021(8) -0.0075(8)
C7 0.0209(10) 0.0325(11) 0.0170(10) 0.0055(8) 0.0034(8) -0.0030(9)
C8 0.0320(12) 0.0489(15) 0.0185(10) 0.0009(10) 0.0096(9) -0.0084(11)
C9 0.0330(13) 0.0667(18) 0.0157(10) 0.0073(11) 0.0036(9) -0.0174(13)
C10 0.0270(12) 0.0565(16) 0.0258(12) 0.0244(11) -0.0074(10) -0.0116(11)
C11 0.0186(10) 0.0340(12) 0.0344(12) 0.0177(10) 0.0020(9) -0.0039(9)
P1 0.0115(2) 0.0122(2) 0.0103(2) -0.00038(16) 0.00211(16) -0.00163(17)
C12 0.0128(8) 0.0178(9) 0.0119(8) 0.0025(7) 0.0014(7) -0.0023(7)
C13 0.0210(10) 0.0175(9) 0.0167(9) -0.0009(7) 0.0042(7) -0.0035(8)
C14 0.0230(10) 0.0277(11) 0.0173(9) -0.0017(8) 0.0086(8) -0.0025(8)
C15 0.0185(10) 0.0287(11) 0.0169(9) 0.0065(8) 0.0035(8) -0.0052(8)
C16 0.0200(10) 0.0180(9) 0.0233(10) 0.0051(8) 0.0012(8) -0.0024(8)
C17 0.0176(9) 0.0173(9) 0.0174(9) 0.0004(7) 0.0037(7) -0.0003(7)
C18 0.0171(9) 0.0112(8) 0.0111(8) -0.0003(6) 0.0004(7) -0.0012(7)
C19 0.0173(9) 0.0162(9) 0.0145(9) 0.0011(7) 0.0019(7) 0.0007(7)
C20 0.0277(11) 0.0202(10) 0.0122(9) 0.0004(7) 0.0047(8) 0.0046(8)
C21 0.0326(11) 0.0151(9) 0.0129(9) -0.0014(7) -0.0006(8) -0.0014(8)
C22 0.0233(10) 0.0179(9) 0.0190(10) 0.0000(8) -0.0025(8) -0.0078(8)
C23 0.0191(10) 0.0202(9) 0.0163(9) 0.0002(7) 0.0041(7) -0.0048(8)
C24 0.0121(8) 0.0142(8) 0.0152(9) 0.0014(7) 0.0038(7) -0.0013(7)
C25 0.0140(9) 0.0173(9) 0.0148(9) 0.0009(7) 0.0015(7) -0.0029(7)
C26 0.0208(10) 0.0154(9) 0.0212(10) -0.0036(7) 0.0030(8) -0.0052(8)
C27 0.0201(10) 0.0136(9) 0.0272(10) 0.0036(8) 0.0032(8) -0.0002(7)
C28 0.0197(10) 0.0191(9) 0.0179(9) 0.0048(7) 0.0009(7) -0.0012(8)
C29 0.0154(9) 0.0178(9) 0.0149(9) -0.0003(7) 0.0025(7) -0.0029(7)
P2 0.0124(2) 0.0130(2) 0.0110(2) -0.00011(16) 0.00164(17) 0.00016(17)
C30 0.0165(9) 0.0137(8) 0.0154(9) -0.0009(7) 0.0048(7) -0.0008(7)
C31 0.0161(9) 0.0173(9) 0.0224(10) -0.0020(8) 0.0031(8) -0.0016(7)
C32 0.0186(10) 0.0178(9) 0.0338(12) -0.0017(8) 0.0103(9) 0.0005(8)
C33 0.0290(11) 0.0227(10) 0.0267(11) -0.0071(8) 0.0142(9) -0.0016(9)
C34 0.0253(11) 0.0314(12) 0.0185(10) -0.0071(8) 0.0048(8) -0.0024(9)
C35 0.0167(9) 0.0231(10) 0.0169(9) -0.0020(8) 0.0031(7) 0.0009(8)
C36 0.0107(8) 0.0145(8) 0.0139(8) 0.0010(7) -0.0015(7) 0.0001(7)
C37 0.0148(9) 0.0193(9) 0.0175(9) -0.0010(7) 0.0012(7) 0.0030(7)
C38 0.0195(10) 0.0163(9) 0.0217(10) -0.0044(8) -0.0031(8) 0.0023(8)
C39 0.0202(10) 0.0154(9) 0.0274(11) 0.0028(8) -0.0012(8) -0.0029(8)
C40 0.0213(10) 0.0224(10) 0.0222(10) 0.0039(8) 0.0057(8) -0.0044(8)
C41 0.0201(10) 0.0184(9) 0.0158(9) 0.0000(7) 0.0042(8) -0.0007(8)
C42 0.0176(9) 0.0179(9) 0.0153(9) 0.0035(7) 0.0026(7) 0.0028(7)
C43 0.0229(10) 0.0253(10) 0.0177(10) 0.0023(8) 0.0014(8) 0.0009(8)
C44 0.0255(11) 0.0382(13) 0.0158(10) 0.0017(9) -0.0006(8) 0.0049(9)
C45 0.0335(13) 0.0401(13) 0.0229(11) 0.0155(10) -0.0008(9) 0.0033(11)
C46 0.070(2) 0.0350(15) 0.0465(16) 0.0258(13) -0.0198(15) -0.0179(14)
C47 0.0559(17) 0.0286(13) 0.0365(14) 0.0123(11) -0.0191(12) -0.0169(12)

loop_
_atom_type_symbol
_atom_type_description
_atom_type_scat_dispersion_real
_atom_type_scat_dispersion_imag
_atom_type_scat_source
C C 0.0033 0.0016 'International Tables Vol C Tables 4.2.6.8 and 6.1.1.4'
H H 0.0000 0.0000 'International Tables Vol C Tables 4.2.6.8 and 6.1.1.4'
N N 0.0061 0.0033 'International Tables Vol C Tables 4.2.6.8 and 6.1.1.4'
O O 0.0106 0.0060 'International Tables Vol C Tables 4.2.6.8 and 6.1.1.4'
P P 0.1023 0.0942 'International Tables Vol C Tables 4.2.6.8 and 6.1.1.4'
Br Br -0.2901 2.4595 'International Tables Vol C Tables 4.2.6.8 and 6.1.1.4'
Pd Pd -0.9988 1.0072 'International Tables Vol C Tables 4.2.6.8 and 6.1.1.4'

loop_
_geom_angle_atom_site_label_1
_geom_angle_atom_site_label_2
_geom_angle_atom_site_label_3
_geom_angle
C4 Pd1 P1 91.72(5)
C4 Pd1 P2 90.97(5)
P1 Pd1 P2 175.208(17)
C4 Pd1 Br1 178.42(5)
P1 Pd1 Br1 86.865(13)
P2 Pd1 Br1 90.494(13)
N2 O1 C5 110.97(14)
N3 N2 O1 102.46(15)
N2 N3 C4 117.55(17)
N2 N3 C6 115.85(16)
C4 N3 C6 126.47(16)
N3 C4 C5 103.33(16)
N3 C4 Pd1 128.65(14)
C5 C4 Pd1 127.99(14)
O5 C5 O1 119.68(17)
O5 C5 C4 134.62(19)
O1 C5 C4 105.68(16)
C7 C6 C11 121.4(2)
C7 C6 N3 119.44(18)
C11 C6 N3 119.2(2)
C6 C7 C8 119.5(2)
C6 C7 H7 120.3
C8 C7 H7 120.3
C9 C8 C7 119.9(2)
C9 C8 H8 120.1
C7 C8 H8 120.1
C10 C9 C8 120.2(2)
C10 C9 H9 119.9
C8 C9 H9 119.9
C9 C10 C11 120.8(2)
C9 C10 H10 119.6
C11 C10 H10 119.6
C6 C11 C10 118.2(2)
C6 C11 H11 120.9
C10 C11 H11 120.9
C18 P1 C24 103.33(8)
C18 P1 C12 104.28(8)
C24 P1 C12 105.86(8)
C18 P1 Pd1 110.74(6)
C24 P1 Pd1 115.89(6)
C12 P1 Pd1 115.44(6)
C13 C12 C17 118.59(17)
C13 C12 P1 121.22(14)
C17 C12 P1 120.16(15)
C14 C13 C12 120.80(18)
C14 C13 H13 119.6
C12 C13 H13 119.6
C15 C14 C13 120.22(19)
C15 C14 H14 119.9
C13 C14 H14 119.9
C16 C15 C14 119.60(19)
C16 C15 H15 120.2
C14 C15 H15 120.2
C15 C16 C17 120.54(19)
C15 C16 H16 119.7
C17 C16 H16 119.7
C16 C17 C12 120.24(18)
C16 C17 H17 119.9
C12 C17 H17 119.9
C19 C18 C23 119.57(17)
C19 C18 P1 119.23(14)
C23 C18 P1 121.12(14)
C20 C19 C18 120.27(18)
C20 C19 H19 119.9
C18 C19 H19 119.9
C21 C20 C19 119.79(19)
C21 C20 H20 120.1
C19 C20 H20 120.1
C20 C21 C22 120.31(18)
C20 C21 H21 119.8
C22 C21 H21 119.8
C21 C22 C23 120.06(19)
C21 C22 H22 120.0
C23 C22 H22 120.0
C22 C23 C18 119.96(18)
C22 C23 H23 120.0
C18 C23 H23 120.0
C29 C24 C25 118.42(17)
C29 C24 P1 121.24(14)
C25 C24 P1 120.17(14)
C26 C25 C24 120.84(17)
C26 C25 H25 119.6
C24 C25 H25 119.6
C25 C26 C27 120.25(18)
C25 C26 H26 119.9
C27 C26 H26 119.9
C28 C27 C26 119.48(18)
C28 C27 H27 120.3
C26 C27 H27 120.3
C27 C28 C29 120.68(18)
C27 C28 H28 119.7
C29 C28 H28 119.7
C28 C29 C24 120.33(18)
C28 C29 H29 119.8
C24 C29 H29 119.8
C36 P2 C30 104.39(9)
C36 P2 C42 102.77(9)
C30 P2 C42 105.18(9)
C36 P2 Pd1 117.22(6)
C30 P2 Pd1 110.17(6)
C42 P2 Pd1 115.84(6)
C35 C30 C31 118.85(17)
C35 C30 P2 120.25(14)
C31 C30 P2 120.89(15)
C32 C31 C30 120.06(19)
C32 C31 H31 120.0
C30 C31 H31 120.0
C33 C32 C31 120.44(19)
C33 C32 H32 119.8
C31 C32 H32 119.8
C34 C33 C32 119.94(19)
C34 C33 H33 120.0
C32 C33 H33 120.0
C33 C34 C35 119.92(19)
C33 C34 H34 120.0
C35 C34 H34 120.0
C34 C35 C30 120.78(19)
C34 C35 H35 119.6
C30 C35 H35 119.6
C41 C36 C37 118.68(17)
C41 C36 P2 122.30(14)
C37 C36 P2 118.98(14)
C38 C37 C36 120.54(18)
C38 C37 H37 119.7
C36 C37 H37 119.7
C39 C38 C37 120.35(18)
C39 C38 H38 119.8
C37 C38 H38 119.8
C38 C39 C40 119.67(19)
C38 C39 H39 120.2
C40 C39 H39 120.2
C39 C40 C41 120.30(19)
C39 C40 H40 119.9
C41 C40 H40 119.9
C40 C41 C36 120.44(18)
C40 C41 H41 119.8
C36 C41 H41 119.8
C47 C42 C43 117.92(19)
C47 C42 P2 118.51(16)
C43 C42 P2 123.57(15)
C42 C43 C44 120.9(2)
C42 C43 H43 119.6
C44 C43 H43 119.6
C45 C44 C43 120.4(2)
C45 C44 H44 119.8
C43 C44 H44 119.8
C44 C45 C46 119.1(2)
C44 C45 H45 120.5
C46 C45 H45 120.5
C45 C46 C47 121.0(2)
C45 C46 H46 119.5
C47 C46 H46 119.5
C42 C47 C46 120.7(2)
C42 C47 H47 119.6
C46 C47 H47 119.6

loop_
_geom_bond_atom_site_label_1
_geom_bond_atom_site_label_2
_geom_bond_distance
Br1 Pd1 2.4778(3)
Pd1 C4 1.9991(18)
Pd1 P1 2.3534(5)
Pd1 P2 2.3584(5)
O1 N2 1.385(2)
O1 C5 1.406(2)
N2 N3 1.324(2)
N3 C4 1.350(2)
N3 C6 1.443(3)
C4 C5 1.421(3)
C5 O5 1.222(2)
C6 C7 1.377(3)
C6 C11 1.385(3)
C7 C8 1.391(3)
C7 H7 0.9500
C8 C9 1.377(3)
C8 H8 0.9500
C9 C10 1.376(4)
C9 H9 0.9500
C10 C11 1.397(4)
C10 H10 0.9500
C11 H11 0.9500
P1 C18 1.8161(18)
P1 C24 1.8266(19)
P1 C12 1.8339(19)
C12 C13 1.392(3)
C12 C17 1.403(3)
C13 C14 1.388(3)
C13 H13 0.9500
C14 C15 1.386(3)
C14 H14 0.9500
C15 C16 1.385(3)
C15 H15 0.9500
C16 C17 1.388(3)
C16 H16 0.9500
C17 H17 0.9500
C18 C19 1.392(3)
C18 C23 1.393(3)
C19 C20 1.392(3)
C19 H19 0.9500
C20 C21 1.383(3)
C20 H20 0.9500
C21 C22 1.387(3)
C21 H21 0.9500
C22 C23 1.390(3)
C22 H22 0.9500
C23 H23 0.9500
C24 C29 1.397(3)
C24 C25 1.402(3)
C25 C26 1.382(3)
C25 H25 0.9500
C26 C27 1.393(3)
C26 H26 0.9500
C27 C28 1.380(3)
C27 H27 0.9500
C28 C29 1.393(3)
C28 H28 0.9500
C29 H29 0.9500
P2 C36 1.8238(19)
P2 C30 1.8259(19)
P2 C42 1.8329(19)
C30 C35 1.394(3)
C30 C31 1.398(3)
C31 C32 1.391(3)
C31 H31 0.9500
C32 C33 1.387(3)
C32 H32 0.9500
C33 C34 1.381(3)
C33 H33 0.9500
C34 C35 1.391(3)
C34 H34 0.9500
C35 H35 0.9500
C36 C41 1.395(3)
C36 C37 1.401(3)
C37 C38 1.387(3)
C37 H37 0.9500
C38 C39 1.385(3)
C38 H38 0.9500
C39 C40 1.387(3)
C39 H39 0.9500
C40 C41 1.392(3)
C40 H40 0.9500
C41 H41 0.9500
C42 C47 1.380(3)
C42 C43 1.388(3)
C43 C44 1.391(3)
C43 H43 0.9500
C44 C45 1.368(3)
C44 H44 0.9500
C45 C46 1.371(4)
C45 H45 0.9500
C46 C47 1.386(3)
C46 H46 0.9500
C47 H47 0.9500

loop_
_geom_hbond_atom_site_label_D
_geom_hbond_atom_site_label_H
_geom_hbond_atom_site_label_A
_geom_hbond_distance_DH
_geom_hbond_distance_HA
_geom_hbond_distance_DA
_geom_hbond_angle_DHA
_geom_hbond_site_symmetry_A
C20 H20 O5 0.95 2.55 3.479(3) 164.8 4_566

loop_
_geom_torsion_atom_site_label_1
_geom_torsion_atom_site_label_2
_geom_torsion_atom_site_label_3
_geom_torsion_atom_site_label_4
_geom_torsion
C5 O1 N2 N3 -0.1(2)
O1 N2 N3 C4 0.0(2)
O1 N2 N3 C6 -176.18(15)
N2 N3 C4 C5 0.1(2)
C6 N3 C4 C5 175.82(17)
N2 N3 C4 Pd1 -178.31(14)
C6 N3 C4 Pd1 -2.6(3)
P1 Pd1 C4 N3 82.61(16)
P2 Pd1 C4 N3 -93.42(16)
Br1 Pd1 C4 N3 109.1(19)
P1 Pd1 C4 C5 -95.41(16)
P2 Pd1 C4 C5 88.56(16)
Br1 Pd1 C4 C5 -69(2)
N2 O1 C5 O5 178.83(17)
N2 O1 C5 C4 0.1(2)
N3 C4 C5 O5 -178.5(2)
Pd1 C4 C5 O5 -0.1(3)
N3 C4 C5 O1 -0.13(19)
Pd1 C4 C5 O1 178.28(13)
N2 N3 C6 C7 -127.2(2)
C4 N3 C6 C7 57.0(3)
N2 N3 C6 C11 54.5(2)
C4 N3 C6 C11 -121.3(2)
C11 C6 C7 C8 3.2(3)
N3 C6 C7 C8 -175.09(19)
C6 C7 C8 C9 -1.3(3)
C7 C8 C9 C10 -1.3(4)
C8 C9 C10 C11 2.0(4)
C7 C6 C11 C10 -2.5(3)
N3 C6 C11 C10 175.84(19)
C9 C10 C11 C6 -0.2(3)
C4 Pd1 P1 C18 -119.70(8)
P2 Pd1 P1 C18 4.4(2)
Br1 Pd1 P1 C18 61.00(6)
C4 Pd1 P1 C24 -2.45(8)
P2 Pd1 P1 C24 121.6(2)
Br1 Pd1 P1 C24 178.26(7)
C4 Pd1 P1 C12 122.12(9)
P2 Pd1 P1 C12 -113.8(2)
Br1 Pd1 P1 C12 -57.17(7)
C18 P1 C12 C13 138.68(16)
C24 P1 C12 C13 30.04(18)
Pd1 P1 C12 C13 -99.60(15)
C18 P1 C12 C17 -43.47(17)
C24 P1 C12 C17 -152.11(15)
Pd1 P1 C12 C17 78.25(16)
C17 C12 C13 C14 -1.1(3)
P1 C12 C13 C14 176.78(15)
C12 C13 C14 C15 1.3(3)
C13 C14 C15 C16 -0.7(3)
C14 C15 C16 C17 0.0(3)
C15 C16 C17 C12 0.1(3)
C13 C12 C17 C16 0.4(3)
P1 C12 C17 C16 -177.49(15)
C24 P1 C18 C19 -100.17(16)
C12 P1 C18 C19 149.34(15)
Pd1 P1 C18 C19 24.56(16)
C24 P1 C18 C23 76.65(17)
C12 P1 C18 C23 -33.85(17)
Pd1 P1 C18 C23 -158.63(14)
C23 C18 C19 C20 1.9(3)
P1 C18 C19 C20 178.72(14)
C18 C19 C20 C21 0.0(3)
C19 C20 C21 C22 -1.5(3)
C20 C21 C22 C23 1.1(3)
C21 C22 C23 C18 0.7(3)
C19 C18 C23 C22 -2.2(3)
P1 C18 C23 C22 -179.00(15)
C18 P1 C24 C29 3.87(17)
C12 P1 C24 C29 113.18(16)
Pd1 P1 C24 C29 -117.44(14)
C18 P1 C24 C25 179.04(15)
C12 P1 C24 C25 -71.64(16)
Pd1 P1 C24 C25 57.73(16)
C29 C24 C25 C26 -0.9(3)
P1 C24 C25 C26 -176.18(15)
C24 C25 C26 C27 1.0(3)
C25 C26 C27 C28 -0.5(3)
C26 C27 C28 C29 -0.1(3)
C27 C28 C29 C24 0.2(3)
C25 C24 C29 C28 0.3(3)
P1 C24 C29 C28 175.52(15)
C4 Pd1 P2 C36 6.71(9)
P1 Pd1 P2 C36 -117.4(2)
Br1 Pd1 P2 C36 -173.90(7)
C4 Pd1 P2 C30 125.83(8)
P1 Pd1 P2 C30 1.7(2)
Br1 Pd1 P2 C30 -54.78(6)
C4 Pd1 P2 C42 -114.98(9)
P1 Pd1 P2 C42 120.9(2)
Br1 Pd1 P2 C42 64.42(7)
C36 P2 C30 C35 111.89(16)
C42 P2 C30 C35 -140.29(16)
Pd1 P2 C30 C35 -14.79(17)
C36 P2 C30 C31 -66.75(17)
C42 P2 C30 C31 41.07(18)
Pd1 P2 C30 C31 166.57(14)
C35 C30 C31 C32 0.9(3)
P2 C30 C31 C32 179.58(15)
C30 C31 C32 C33 -1.1(3)
C31 C32 C33 C34 0.1(3)
C32 C33 C34 C35 1.1(3)
C33 C34 C35 C30 -1.3(3)
C31 C30 C35 C34 0.3(3)
P2 C30 C35 C34 -178.41(16)
C30 P2 C36 C41 -3.29(18)
C42 P2 C36 C41 -112.88(16)
Pd1 P2 C36 C41 118.87(15)
C30 P2 C36 C37 174.56(14)
C42 P2 C36 C37 64.97(16)
Pd1 P2 C36 C37 -63.28(16)
C41 C36 C37 C38 1.5(3)
P2 C36 C37 C38 -176.42(14)
C36 C37 C38 C39 -1.5(3)
C37 C38 C39 C40 0.6(3)
C38 C39 C40 C41 0.4(3)
C39 C40 C41 C36 -0.3(3)
C37 C36 C41 C40 -0.6(3)
P2 C36 C41 C40 177.28(15)
C36 P2 C42 C47 168.6(2)
C30 P2 C42 C47 59.6(2)
Pd1 P2 C42 C47 -62.3(2)
C36 P2 C42 C43 -12.21(19)
C30 P2 C42 C43 -121.21(18)
Pd1 P2 C42 C43 116.91(16)
C47 C42 C43 C44 1.3(3)
P2 C42 C43 C44 -177.94(16)
C42 C43 C44 C45 -0.4(3)
C43 C44 C45 C46 -0.7(4)
C44 C45 C46 C47 0.8(5)
C43 C42 C47 C46 -1.1(4)
P2 C42 C47 C46 178.1(3)
C45 C46 C47 C42 0.1(5)
